data_4068404
loop_
_publ_author_name
'Labourdette, Guillaume'
'Lee, Daniel J.'
'Patrick, Brian O.'
'Ezhova, Maria B.'
'Mehrkhodavandi, Parisa'

_publ_section_title
;
 Unusually Stable Chiral Ethyl Zinc Complexes: Reactivity and
 Polymerization of Lactide
;
_journal_issue 5
_journal_name_full Organometallics
_journal_page_first 1309
_journal_paper_doi 10.1021/om800818v
_journal_volume 28
_journal_year 2009
_chemical_formula_sum 'C36 H52 N2 O3 Zn'
_chemical_formula_weight 626.17
_chemical_name_systematic
;
 ?
;
_space_group_IT_number 61
_symmetry_cell_setting orthorhombic
_symmetry_space_group_name_Hall '-P 2ac 2ab'
_symmetry_space_group_name_H-M 'P b c a'
_atom_sites_solution_hydrogens geom
_atom_sites_solution_primary direct
_atom_sites_solution_secondary difmap
_audit_creation_method SHELXL-97
_cell_angle_alpha 90.00
_cell_angle_beta 90.00
_cell_angle_gamma 90.00
_cell_formula_units_Z 8
_cell_length_a 16.281(2)
_cell_length_b 15.2933(18)
_cell_length_c 27.503(4)
_cell_measurement_reflns_used 3328
_cell_measurement_temperature 173(2)
_cell_measurement_theta_max 21.86
_cell_measurement_theta_min 2.50
_cell_volume 6848.0(15)
_computing_structure_refinement 'SHELXL-97 (Sheldrick, 1997)'
_diffrn_ambient_temperature 173(2)
_diffrn_measured_fraction_theta_full 0.998
_diffrn_measured_fraction_theta_max 0.998
_diffrn_measurement_device_type 'Bruker X8 APEX II'
_diffrn_measurement_method 'area detector'
_diffrn_radiation_monochromator graphite
_diffrn_radiation_source 'fine-focus sealed tube'
_diffrn_radiation_type MoK\a
_diffrn_radiation_wavelength 0.71073
_diffrn_reflns_av_R_equivalents 0.0822
_diffrn_reflns_av_sigmaI/netI 0.0738
_diffrn_reflns_limit_h_max 10
_diffrn_reflns_limit_h_min -19
_diffrn_reflns_limit_k_max 18
_diffrn_reflns_limit_k_min -17
_diffrn_reflns_limit_l_max 23
_diffrn_reflns_limit_l_min -32
_diffrn_reflns_number 29239
_diffrn_reflns_theta_full 24.93
_diffrn_reflns_theta_max 24.93
_diffrn_reflns_theta_min 1.94
_exptl_absorpt_coefficient_mu 0.753
_exptl_absorpt_correction_T_max 0.942
_exptl_absorpt_correction_T_min 0.562
_exptl_absorpt_correction_type multi-scan
_exptl_crystal_colour colourless
_exptl_crystal_density_diffrn 1.215
_exptl_crystal_density_method 'not measured'
_exptl_crystal_description plate
_exptl_crystal_F_000 2688
_exptl_crystal_size_max 0.35
_exptl_crystal_size_mid 0.25
_exptl_crystal_size_min 0.08
_refine_diff_density_max 0.497
_refine_diff_density_min -0.345
_refine_diff_density_rms 0.066
_refine_ls_extinction_method none
_refine_ls_goodness_of_fit_ref 1.017
_refine_ls_hydrogen_treatment mixed
_refine_ls_matrix_type full
_refine_ls_number_parameters 392
_refine_ls_number_reflns 5979
_refine_ls_number_restraints 0
_refine_ls_restrained_S_all 1.017
_refine_ls_R_factor_all 0.1017
_refine_ls_R_factor_gt 0.0497
_refine_ls_shift/su_max 0.000
_refine_ls_shift/su_mean 0.000
_refine_ls_structure_factor_coef Fsqd
_refine_ls_weighting_details 'calc w=1/[\s^2^(Fo^2^)+(0.0400P)^2^+4.0563P] where P=(Fo^2^+2Fc^2^)/3'
_refine_ls_weighting_scheme calc
_refine_ls_wR_factor_gt 0.0915
_refine_ls_wR_factor_ref 0.1072
_reflns_number_gt 3744
_reflns_number_total 5979
_reflns_threshold_expression >2sigma(I)
_cod_data_source_file om800818v_si_001.cif
_cod_data_source_block pm021
_cod_original_cell_volume 6848.2(16)
_cod_original_sg_symbol_H-M 'P bca'
_cod_database_code 4068404

loop_
_symmetry_equiv_pos_as_xyz
'x, y, z'
'-x+1/2, -y, z+1/2'
'x+1/2, -y+1/2, -z'
'-x, y+1/2, -z+1/2'
'-x, -y, -z'
'x-1/2, y, -z-1/2'
'-x-1/2, y-1/2, z'
'x, -y-1/2, z-1/2'

loop_
_atom_site_label
_atom_site_type_symbol
_atom_site_fract_x
_atom_site_fract_y
_atom_site_fract_z
_atom_site_U_iso_or_equiv
_atom_site_adp_type
_atom_site_occupancy
_atom_site_symmetry_multiplicity
_atom_site_calc_flag
_atom_site_refinement_flags
C1 C 0.5322(3) -0.2719(2) 0.18015(15) 0.0391(11) Uani 1 1 d .
H1A H 0.5390 -0.3362 0.1784 0.047 Uiso 1 1 calc R
H1B H 0.5851 -0.2445 0.1710 0.047 Uiso 1 1 calc R
C2 C 0.4648(2) -0.2428(2) 0.14446(15) 0.0346(10) Uani 1 1 d .
H2A H 0.4804 -0.2596 0.1110 0.042 Uiso 1 1 calc R
H2B H 0.4126 -0.2727 0.1526 0.042 Uiso 1 1 calc R
C3 C 0.4523(2) -0.1434(2) 0.14706(13) 0.0267(9) Uani 1 1 d .
H3 H 0.5059 -0.1164 0.1375 0.032 Uiso 1 1 calc R
C4 C 0.4345(2) -0.1119(2) 0.19880(13) 0.0266(9) Uani 1 1 d .
H4 H 0.3803 -0.1375 0.2085 0.032 Uiso 1 1 calc R
C5 C 0.4988(2) -0.1468(2) 0.23498(13) 0.0283(9) Uani 1 1 d .
H5A H 0.5522 -0.1180 0.2285 0.034 Uiso 1 1 calc R
H5B H 0.4818 -0.1313 0.2684 0.034 Uiso 1 1 calc R
C6 C 0.5095(2) -0.2456(2) 0.23148(15) 0.0355(10) Uani 1 1 d .
H6A H 0.5532 -0.2647 0.2542 0.043 Uiso 1 1 calc R
H6B H 0.4577 -0.2749 0.2410 0.043 Uiso 1 1 calc R
C9 C 0.5042(2) 0.0351(2) 0.19449(14) 0.0295(9) Uani 1 1 d .
H9A H 0.5375 0.0268 0.2238 0.044 Uiso 1 1 calc R
H9B H 0.4928 0.0975 0.1901 0.044 Uiso 1 1 calc R
H9C H 0.5343 0.0129 0.1662 0.044 Uiso 1 1 calc R
C10 C 0.3856(2) 0.0150(2) 0.24592(13) 0.0328(9) Uani 1 1 d .
H10A H 0.3334 -0.0159 0.2502 0.049 Uiso 1 1 calc R
H10B H 0.3755 0.0781 0.2447 0.049 Uiso 1 1 calc R
H10C H 0.4221 0.0016 0.2733 0.049 Uiso 1 1 calc R
C11 C 0.4270(2) -0.0865(2) 0.06380(13) 0.0306(10) Uani 1 1 d .
H11A H 0.3832 -0.0692 0.0407 0.037 Uiso 1 1 calc R
H11B H 0.4542 -0.1393 0.0507 0.037 Uiso 1 1 calc R
C12 C 0.4893(2) -0.0134(2) 0.06732(12) 0.0264(8) Uani 1 1 d .
C13 C 0.5727(2) -0.0291(2) 0.06131(13) 0.0323(10) Uani 1 1 d .
H13 H 0.5904 -0.0873 0.0552 0.039 Uiso 1 1 calc R
C14 C 0.6314(2) 0.0368(2) 0.06391(13) 0.0304(10) Uani 1 1 d .
C15 C 0.6009(2) 0.1222(2) 0.06902(12) 0.0299(9) Uani 1 1 d .
H15 H 0.6394 0.1688 0.0691 0.036 Uiso 1 1 calc R
C16 C 0.5176(2) 0.1434(2) 0.07401(12) 0.0239(9) Uani 1 1 d .
C17 C 0.4608(2) 0.0728(2) 0.07654(12) 0.0239(9) Uani 1 1 d .
C18 C 0.7246(2) 0.0184(3) 0.06409(15) 0.0424(11) Uani 1 1 d .
C19 C 0.7424(3) -0.0766(3) 0.0486(2) 0.0825(18) Uani 1 1 d .
H19A H 0.8019 -0.0856 0.0465 0.124 Uiso 1 1 calc R
H19B H 0.7175 -0.0877 0.0167 0.124 Uiso 1 1 calc R
H19C H 0.7191 -0.1169 0.0726 0.124 Uiso 1 1 calc R
C20 C 0.7696(3) 0.0762(4) 0.0289(2) 0.0818(19) Uani 1 1 d .
H20A H 0.7657 0.1372 0.0396 0.123 Uiso 1 1 calc R
H20B H 0.7451 0.0704 -0.0035 0.123 Uiso 1 1 calc R
H20C H 0.8275 0.0588 0.0275 0.123 Uiso 1 1 calc R
C21 C 0.7576(3) 0.0292(4) 0.11499(18) 0.088(2) Uani 1 1 d .
H21A H 0.8150 0.0100 0.1160 0.131 Uiso 1 1 calc R
H21B H 0.7249 -0.0062 0.1375 0.131 Uiso 1 1 calc R
H21C H 0.7543 0.0909 0.1245 0.131 Uiso 1 1 calc R
C22 C 0.4868(2) 0.2382(2) 0.07659(14) 0.0292(9) Uani 1 1 d .
C23 C 0.5577(3) 0.3033(2) 0.06694(16) 0.0504(13) Uani 1 1 d .
H23A H 0.5992 0.2976 0.0926 0.076 Uiso 1 1 calc R
H23B H 0.5361 0.3631 0.0668 0.076 Uiso 1 1 calc R
H23C H 0.5828 0.2903 0.0354 0.076 Uiso 1 1 calc R
C24 C 0.4207(3) 0.2546(2) 0.03775(16) 0.0480(12) Uani 1 1 d .
H24A H 0.4447 0.2471 0.0053 0.072 Uiso 1 1 calc R
H24B H 0.3996 0.3143 0.0410 0.072 Uiso 1 1 calc R
H24C H 0.3756 0.2129 0.0421 0.072 Uiso 1 1 calc R
C25 C 0.4515(3) 0.2584(2) 0.12707(15) 0.0473(12) Uani 1 1 d .
H25A H 0.4068 0.2176 0.1343 0.071 Uiso 1 1 calc R
H25B H 0.4304 0.3184 0.1276 0.071 Uiso 1 1 calc R
H25C H 0.4949 0.2523 0.1516 0.071 Uiso 1 1 calc R
C29 C 0.1709(2) 0.0299(2) 0.13548(13) 0.0241(9) Uani 1 1 d .
C30 C 0.1771(2) 0.0644(2) 0.08899(14) 0.0339(10) Uani 1 1 d .
H30 H 0.2291 0.0823 0.0769 0.041 Uiso 1 1 calc R
C31 C 0.1073(3) 0.0731(3) 0.05977(15) 0.0445(11) Uani 1 1 d .
H31 H 0.1121 0.0962 0.0278 0.053 Uiso 1 1 calc R
C32 C 0.0308(3) 0.0479(3) 0.07730(17) 0.0462(12) Uani 1 1 d .
H32 H -0.0165 0.0535 0.0573 0.055 Uiso 1 1 calc R
C33 C 0.0238(2) 0.0152(3) 0.12335(16) 0.0395(10) Uani 1 1 d .
H33 H -0.0286 -0.0011 0.1355 0.047 Uiso 1 1 calc R
C34 C 0.0930(2) 0.0055(2) 0.15242(13) 0.0308(9) Uani 1 1 d .
H34 H 0.0875 -0.0179 0.1842 0.037 Uiso 1 1 calc R
C35 C 0.3171(2) -0.1675(2) 0.10438(14) 0.0347(10) Uani 1 1 d .
H35A H 0.2744 -0.1366 0.0861 0.052 Uiso 1 1 calc R
H35B H 0.2951 -0.1858 0.1360 0.052 Uiso 1 1 calc R
H35C H 0.3348 -0.2191 0.0861 0.052 Uiso 1 1 calc R
C37 C 0.2147(2) 0.1730(2) 0.25610(14) 0.0291(9) Uani 1 1 d .
C38 C 0.2604(2) 0.2172(2) 0.22124(14) 0.0292(9) Uani 1 1 d .
H38 H 0.2738 0.1894 0.1914 0.035 Uiso 1 1 calc R
C39 C 0.2862(2) 0.3022(3) 0.23014(15) 0.0366(10) Uani 1 1 d .
H39 H 0.3178 0.3320 0.2063 0.044 Uiso 1 1 calc R
C40 C 0.2667(3) 0.3443(3) 0.27333(16) 0.0418(11) Uani 1 1 d .
H40 H 0.2853 0.4021 0.2794 0.050 Uiso 1 1 calc R
C41 C 0.2193(3) 0.2999(3) 0.30757(16) 0.0453(11) Uani 1 1 d .
H41 H 0.2047 0.3282 0.3371 0.054 Uiso 1 1 calc R
C42 C 0.1931(2) 0.2149(3) 0.29908(14) 0.0367(10) Uani 1 1 d .
H42 H 0.1605 0.1854 0.3226 0.044 Uiso 1 1 calc R
N7 N 0.38871(18) -0.10814(17) 0.11207(10) 0.0245(7) Uani 1 1 d .
N8 N 0.42487(17) -0.01363(17) 0.19968(10) 0.0228(7) Uani 1 1 d .
O26 O 0.38128(15) 0.08567(14) 0.08867(9) 0.0290(6) Uani 1 1 d .
O28 O 0.23694(13) 0.02039(15) 0.16547(8) 0.0252(6) Uani 1 1 d .
O36 O 0.18844(18) 0.08879(19) 0.25014(12) 0.0370(8) Uani 1 1 d .
Zn27 Zn 0.34701(2) 0.00999(2) 0.140532(14) 0.02244(12) Uani 1 1 d .
H36 H 0.202(3) 0.071(3) 0.2263(16) 0.056(18) Uiso 1 1 d .

loop_
_atom_site_aniso_label
_atom_site_aniso_U_11
_atom_site_aniso_U_22
_atom_site_aniso_U_33
_atom_site_aniso_U_23
_atom_site_aniso_U_13
_atom_site_aniso_U_12
C1 0.040(3) 0.023(2) 0.054(3) 0.001(2) -0.002(2) 0.0109(19)
C2 0.040(2) 0.0219(19) 0.042(3) -0.0024(19) -0.007(2) 0.0003(17)
C3 0.031(2) 0.0234(19) 0.026(2) 0.0018(17) -0.0023(18) 0.0028(16)
C4 0.026(2) 0.0201(19) 0.034(2) 0.0037(17) -0.0068(18) -0.0018(16)
C5 0.028(2) 0.030(2) 0.027(2) 0.0024(18) -0.0078(18) -0.0001(17)
C6 0.034(2) 0.030(2) 0.043(3) 0.0058(19) -0.008(2) 0.0011(18)
C9 0.028(2) 0.025(2) 0.036(2) -0.0005(17) -0.0080(18) -0.0049(17)
C10 0.032(2) 0.036(2) 0.030(2) -0.0024(19) -0.0025(18) 0.0050(19)
C11 0.043(3) 0.030(2) 0.019(2) -0.0046(17) -0.0046(19) 0.0011(19)
C12 0.030(2) 0.029(2) 0.020(2) 0.0027(17) 0.0047(16) 0.0013(18)
C13 0.041(3) 0.032(2) 0.024(2) 0.0061(17) 0.0052(18) 0.0102(19)
C14 0.027(2) 0.044(2) 0.020(2) 0.0091(17) 0.0038(17) 0.0115(18)
C15 0.024(2) 0.043(2) 0.022(2) 0.0116(18) 0.0029(17) -0.0073(18)
C16 0.025(2) 0.028(2) 0.019(2) 0.0075(16) -0.0006(17) -0.0002(16)
C17 0.026(2) 0.030(2) 0.016(2) 0.0049(16) 0.0000(17) 0.0054(17)
C18 0.025(2) 0.063(3) 0.039(3) 0.019(2) 0.0050(19) 0.018(2)
C19 0.036(3) 0.091(4) 0.120(5) 0.011(4) 0.023(3) 0.026(3)
C20 0.029(3) 0.111(5) 0.106(5) 0.050(4) 0.012(3) 0.008(3)
C21 0.046(3) 0.170(6) 0.047(3) -0.018(4) -0.013(3) 0.038(4)
C22 0.035(2) 0.024(2) 0.029(2) 0.0047(17) 0.0095(19) -0.0015(17)
C23 0.056(3) 0.031(2) 0.064(3) 0.011(2) 0.015(2) -0.009(2)
C24 0.055(3) 0.036(2) 0.052(3) 0.018(2) 0.001(2) 0.013(2)
C25 0.063(3) 0.032(2) 0.047(3) 0.002(2) 0.018(2) 0.001(2)
C29 0.026(2) 0.0178(17) 0.028(2) -0.0022(16) 0.0005(17) 0.0053(14)
C30 0.025(2) 0.041(2) 0.035(3) 0.004(2) 0.0011(19) 0.0055(18)
C31 0.044(3) 0.061(3) 0.029(3) 0.004(2) -0.007(2) 0.017(2)
C32 0.029(3) 0.059(3) 0.050(3) -0.014(2) -0.013(2) 0.016(2)
C33 0.025(2) 0.043(2) 0.051(3) -0.011(2) 0.0023(19) -0.004(2)
C34 0.025(2) 0.031(2) 0.036(2) -0.0026(18) 0.0047(17) -0.0012(18)
C35 0.035(2) 0.036(2) 0.032(2) -0.0001(19) -0.0056(19) -0.0063(19)
C37 0.021(2) 0.040(2) 0.027(2) -0.0008(19) -0.0036(18) 0.0028(18)
C38 0.026(2) 0.031(2) 0.030(2) 0.0020(18) -0.0008(18) 0.0057(18)
C39 0.028(2) 0.040(2) 0.042(3) 0.005(2) -0.005(2) 0.005(2)
C40 0.035(3) 0.037(2) 0.053(3) -0.004(2) -0.013(2) 0.004(2)
C41 0.039(3) 0.055(3) 0.043(3) -0.016(2) -0.003(2) 0.015(2)
C42 0.031(2) 0.047(3) 0.032(3) 0.000(2) 0.0026(19) 0.004(2)
N7 0.0276(19) 0.0261(16) 0.0197(17) -0.0006(13) -0.0027(14) -0.0034(14)
N8 0.0226(16) 0.0207(15) 0.0250(17) 0.0003(14) -0.0034(13) -0.0013(13)
O26 0.0240(15) 0.0292(14) 0.0340(16) 0.0095(12) 0.0028(12) 0.0031(11)
O28 0.0177(13) 0.0341(14) 0.0238(14) 0.0022(11) 0.0012(11) 0.0019(11)
O36 0.0365(18) 0.0406(18) 0.034(2) -0.0029(15) 0.0104(15) -0.0066(13)
Zn27 0.0195(2) 0.0223(2) 0.0255(2) 0.0018(2) -0.0012(2) 0.00135(19)

loop_
_atom_type_symbol
_atom_type_description
_atom_type_scat_dispersion_real
_atom_type_scat_dispersion_imag
_atom_type_scat_source
C C 0.0033 0.0016 'International Tables Vol C Tables 4.2.6.8 and 6.1.1.4'
H H 0.0000 0.0000 'International Tables Vol C Tables 4.2.6.8 and 6.1.1.4'
N N 0.0061 0.0033 'International Tables Vol C Tables 4.2.6.8 and 6.1.1.4'
O O 0.0106 0.0060 'International Tables Vol C Tables 4.2.6.8 and 6.1.1.4'
Zn Zn 0.2839 1.4301 'International Tables Vol C Tables 4.2.6.8 and 6.1.1.4'

loop_
_geom_angle_atom_site_label_1
_geom_angle_atom_site_label_2
_geom_angle_atom_site_label_3
_geom_angle
C6 C1 C2 110.1(3)
C6 C1 H1A 109.6
C2 C1 H1A 109.6
C6 C1 H1B 109.6
C2 C1 H1B 109.6
H1A C1 H1B 108.2
C3 C2 C1 110.5(3)
C3 C2 H2A 109.5
C1 C2 H2A 109.5
C3 C2 H2B 109.5
C1 C2 H2B 109.5
H2A C2 H2B 108.1
N7 C3 C4 110.4(3)
N7 C3 C2 114.4(3)
C4 C3 C2 112.3(3)
N7 C3 H3 106.4
C4 C3 H3 106.4
C2 C3 H3 106.4
N8 C4 C3 110.3(3)
N8 C4 C5 113.8(3)
C3 C4 C5 111.3(3)
N8 C4 H4 107.0
C3 C4 H4 107.0
C5 C4 H4 107.0
C6 C5 C4 112.3(3)
C6 C5 H5A 109.1
C4 C5 H5A 109.1
C6 C5 H5B 109.1
C4 C5 H5B 109.1
H5A C5 H5B 107.9
C1 C6 C5 110.5(3)
C1 C6 H6A 109.5
C5 C6 H6A 109.5
C1 C6 H6B 109.5
C5 C6 H6B 109.5
H6A C6 H6B 108.1
N8 C9 H9A 109.5
N8 C9 H9B 109.5
H9A C9 H9B 109.5
N8 C9 H9C 109.5
H9A C9 H9C 109.5
H9B C9 H9C 109.5
N8 C10 H10A 109.5
N8 C10 H10B 109.5
H10A C10 H10B 109.5
N8 C10 H10C 109.5
H10A C10 H10C 109.5
H10B C10 H10C 109.5
N7 C11 C12 112.6(3)
N7 C11 H11A 109.1
C12 C11 H11A 109.1
N7 C11 H11B 109.1
C12 C11 H11B 109.1
H11A C11 H11B 107.8
C13 C12 C17 120.1(3)
C13 C12 C11 121.3(3)
C17 C12 C11 118.5(3)
C12 C13 C14 122.7(3)
C12 C13 H13 118.7
C14 C13 H13 118.7
C13 C14 C15 115.8(3)
C13 C14 C18 123.0(3)
C15 C14 C18 121.1(4)
C16 C15 C14 124.6(3)
C16 C15 H15 117.7
C14 C15 H15 117.7
C15 C16 C17 117.2(3)
C15 C16 C22 122.6(3)
C17 C16 C22 120.2(3)
O26 C17 C12 119.5(3)
O26 C17 C16 121.6(3)
C12 C17 C16 118.9(3)
C20 C18 C21 111.1(4)
C20 C18 C19 106.5(4)
C21 C18 C19 107.1(4)
C20 C18 C14 111.7(3)
C21 C18 C14 109.4(3)
C19 C18 C14 110.8(4)
C18 C19 H19A 109.5
C18 C19 H19B 109.5
H19A C19 H19B 109.5
C18 C19 H19C 109.5
H19A C19 H19C 109.5
H19B C19 H19C 109.5
C18 C20 H20A 109.5
C18 C20 H20B 109.5
H20A C20 H20B 109.5
C18 C20 H20C 109.5
H20A C20 H20C 109.5
H20B C20 H20C 109.5
C18 C21 H21A 109.5
C18 C21 H21B 109.5
H21A C21 H21B 109.5
C18 C21 H21C 109.5
H21A C21 H21C 109.5
H21B C21 H21C 109.5
C25 C22 C16 110.7(3)
C25 C22 C24 109.5(3)
C16 C22 C24 110.5(3)
C25 C22 C23 107.8(3)
C16 C22 C23 110.9(3)
C24 C22 C23 107.4(3)
C22 C23 H23A 109.5
C22 C23 H23B 109.5
H23A C23 H23B 109.5
C22 C23 H23C 109.5
H23A C23 H23C 109.5
H23B C23 H23C 109.5
C22 C24 H24A 109.5
C22 C24 H24B 109.5
H24A C24 H24B 109.5
C22 C24 H24C 109.5
H24A C24 H24C 109.5
H24B C24 H24C 109.5
C22 C25 H25A 109.5
C22 C25 H25B 109.5
H25A C25 H25B 109.5
C22 C25 H25C 109.5
H25A C25 H25C 109.5
H25B C25 H25C 109.5
O28 C29 C30 122.7(3)
O28 C29 C34 119.0(3)
C30 C29 C34 118.3(3)
C29 C30 C31 120.4(4)
C29 C30 H30 119.8
C31 C30 H30 119.8
C32 C31 C30 120.2(4)
C32 C31 H31 119.9
C30 C31 H31 119.9
C33 C32 C31 119.8(4)
C33 C32 H32 120.1
C31 C32 H32 120.1
C32 C33 C34 120.3(4)
C32 C33 H33 119.8
C34 C33 H33 119.8
C33 C34 C29 120.9(4)
C33 C34 H34 119.5
C29 C34 H34 119.5
N7 C35 H35A 109.5
N7 C35 H35B 109.5
H35A C35 H35B 109.5
N7 C35 H35C 109.5
H35A C35 H35C 109.5
H35B C35 H35C 109.5
O36 C37 C38 122.9(3)
O36 C37 C42 117.2(4)
C38 C37 C42 119.8(4)
C39 C38 C37 119.8(4)
C39 C38 H38 120.1
C37 C38 H38 120.1
C38 C39 C40 121.1(4)
C38 C39 H39 119.5
C40 C39 H39 119.5
C39 C40 C41 118.6(4)
C39 C40 H40 120.7
C41 C40 H40 120.7
C42 C41 C40 120.8(4)
C42 C41 H41 119.6
C40 C41 H41 119.6
C41 C42 C37 119.8(4)
C41 C42 H42 120.1
C37 C42 H42 120.1
C35 N7 C11 109.4(3)
C35 N7 C3 114.1(3)
C11 N7 C3 110.9(3)
C35 N7 Zn27 109.0(2)
C11 N7 Zn27 106.0(2)
C3 N7 Zn27 107.05(19)
C10 N8 C9 107.8(3)
C10 N8 C4 110.5(3)
C9 N8 C4 113.9(3)
C10 N8 Zn27 110.7(2)
C9 N8 Zn27 111.2(2)
C4 N8 Zn27 102.82(19)
C17 O26 Zn27 112.0(2)
C29 O28 Zn27 121.9(2)
C37 O36 H36 112(4)
O26 Zn27 O28 119.04(10)
O26 Zn27 N7 98.56(11)
O28 Zn27 N7 120.60(11)
O26 Zn27 N8 120.35(11)
O28 Zn27 N8 107.52(10)
N7 Zn27 N8 86.84(11)

loop_
_geom_bond_atom_site_label_1
_geom_bond_atom_site_label_2
_geom_bond_distance
C1 C6 1.514(5)
C1 C2 1.539(5)
C1 H1A 0.9900
C1 H1B 0.9900
C2 C3 1.534(4)
C2 H2A 0.9900
C2 H2B 0.9900
C3 N7 1.513(4)
C3 C4 1.530(5)
C3 H3 1.0000
C4 N8 1.512(4)
C4 C5 1.539(5)
C4 H4 1.0000
C5 C6 1.524(5)
C5 H5A 0.9900
C5 H5B 0.9900
C6 H6A 0.9900
C6 H6B 0.9900
C9 N8 1.498(4)
C9 H9A 0.9800
C9 H9B 0.9800
C9 H9C 0.9800
C10 N8 1.489(4)
C10 H10A 0.9800
C10 H10B 0.9800
C10 H10C 0.9800
C11 N7 1.503(4)
C11 C12 1.513(5)
C11 H11A 0.9900
C11 H11B 0.9900
C12 C13 1.389(5)
C12 C17 1.420(5)
C13 C14 1.391(5)
C13 H13 0.9500
C14 C15 1.404(5)
C14 C18 1.543(5)
C15 C16 1.402(5)
C15 H15 0.9500
C16 C17 1.423(5)
C16 C22 1.535(5)
C17 O26 1.352(4)
C18 C20 1.503(6)
C18 C21 1.508(6)
C18 C19 1.542(6)
C19 H19A 0.9800
C19 H19B 0.9800
C19 H19C 0.9800
C20 H20A 0.9800
C20 H20B 0.9800
C20 H20C 0.9800
C21 H21A 0.9800
C21 H21B 0.9800
C21 H21C 0.9800
C22 C25 1.534(5)
C22 C24 1.538(5)
C22 C23 1.546(5)
C23 H23A 0.9800
C23 H23B 0.9800
C23 H23C 0.9800
C24 H24A 0.9800
C24 H24B 0.9800
C24 H24C 0.9800
C25 H25A 0.9800
C25 H25B 0.9800
C25 H25C 0.9800
C29 O28 1.364(4)
C29 C30 1.387(5)
C29 C34 1.400(5)
C30 C31 1.398(5)
C30 H30 0.9500
C31 C32 1.389(6)
C31 H31 0.9500
C32 C33 1.367(6)
C32 H32 0.9500
C33 C34 1.389(5)
C33 H33 0.9500
C34 H34 0.9500
C35 N7 1.493(4)
C35 H35A 0.9800
C35 H35B 0.9800
C35 H35C 0.9800
C37 O36 1.366(4)
C37 C38 1.389(5)
C37 C42 1.390(5)
C38 C39 1.387(5)
C38 H38 0.9500
C39 C40 1.388(5)
C39 H39 0.9500
C40 C41 1.394(6)
C40 H40 0.9500
C41 C42 1.389(5)
C41 H41 0.9500
C42 H42 0.9500
N7 Zn27 2.083(3)
N8 Zn27 2.094(3)
O26 Zn27 1.920(2)
O28 Zn27 1.925(2)
O36 H36 0.74(4)

loop_
_geom_torsion_atom_site_label_1
_geom_torsion_atom_site_label_2
_geom_torsion_atom_site_label_3
_geom_torsion_atom_site_label_4
_geom_torsion
C6 C1 C2 C3 58.5(4)
C1 C2 C3 N7 178.3(3)
C1 C2 C3 C4 -54.8(4)
N7 C3 C4 N8 -52.4(4)
C2 C3 C4 N8 178.6(3)
N7 C3 C4 C5 -179.7(3)
C2 C3 C4 C5 51.2(4)
N8 C4 C5 C6 -177.4(3)
C3 C4 C5 C6 -52.0(4)
C2 C1 C6 C5 -59.3(4)
C4 C5 C6 C1 56.5(4)
N7 C11 C12 C13 110.2(4)
N7 C11 C12 C17 -70.4(4)
C17 C12 C13 C14 0.0(5)
C11 C12 C13 C14 179.4(3)
C12 C13 C14 C15 -5.1(5)
C12 C13 C14 C18 171.6(3)
C13 C14 C15 C16 3.4(5)
C18 C14 C15 C16 -173.4(3)
C14 C15 C16 C17 3.4(5)
C14 C15 C16 C22 -176.4(3)
C13 C12 C17 O26 -171.3(3)
C11 C12 C17 O26 9.3(5)
C13 C12 C17 C16 7.1(5)
C11 C12 C17 C16 -172.4(3)
C15 C16 C17 O26 169.8(3)
C22 C16 C17 O26 -10.4(5)
C15 C16 C17 C12 -8.5(5)
C22 C16 C17 C12 171.3(3)
C13 C14 C18 C20 132.5(4)
C15 C14 C18 C20 -50.9(5)
C13 C14 C18 C21 -103.9(5)
C15 C14 C18 C21 72.6(5)
C13 C14 C18 C19 13.9(5)
C15 C14 C18 C19 -169.5(4)
C15 C16 C22 C25 -112.9(4)
C17 C16 C22 C25 67.2(4)
C15 C16 C22 C24 125.6(4)
C17 C16 C22 C24 -54.2(4)
C15 C16 C22 C23 6.6(5)
C17 C16 C22 C23 -173.2(3)
O28 C29 C30 C31 -179.7(3)
C34 C29 C30 C31 -1.1(5)
C29 C30 C31 C32 0.7(6)
C30 C31 C32 C33 0.4(6)
C31 C32 C33 C34 -1.0(6)
C32 C33 C34 C29 0.7(6)
O28 C29 C34 C33 179.1(3)
C30 C29 C34 C33 0.4(5)
O36 C37 C38 C39 -178.8(3)
C42 C37 C38 C39 1.9(6)
C37 C38 C39 C40 -0.5(6)
C38 C39 C40 C41 -0.9(6)
C39 C40 C41 C42 1.0(6)
C40 C41 C42 C37 0.4(6)
O36 C37 C42 C41 178.8(3)
C38 C37 C42 C41 -1.9(6)
C12 C11 N7 C35 169.0(3)
C12 C11 N7 C3 -64.3(4)
C12 C11 N7 Zn27 51.5(3)
C4 C3 N7 C35 -92.1(3)
C2 C3 N7 C35 35.8(4)
C4 C3 N7 C11 143.8(3)
C2 C3 N7 C11 -88.3(4)
C4 C3 N7 Zn27 28.6(3)
C2 C3 N7 Zn27 156.5(3)
C3 C4 N8 C10 164.6(3)
C5 C4 N8 C10 -69.5(4)
C3 C4 N8 C9 -74.0(4)
C5 C4 N8 C9 51.9(4)
C3 C4 N8 Zn27 46.4(3)
C5 C4 N8 Zn27 172.4(3)
C12 C17 O26 Zn27 50.3(4)
C16 C17 O26 Zn27 -128.0(3)
C30 C29 O28 Zn27 -24.5(4)
C34 C29 O28 Zn27 156.8(2)
C17 O26 Zn27 O28 177.5(2)
C17 O26 Zn27 N7 -50.2(2)
C17 O26 Zn27 N8 41.1(3)
C29 O28 Zn27 O26 43.3(3)
C29 O28 Zn27 N7 -78.4(2)
C29 O28 Zn27 N8 -175.3(2)
C35 N7 Zn27 O26 -118.1(2)
C11 N7 Zn27 O26 -0.4(2)
C3 N7 Zn27 O26 118.1(2)
C35 N7 Zn27 O28 13.2(3)
C11 N7 Zn27 O28 130.9(2)
C3 N7 Zn27 O28 -110.7(2)
C35 N7 Zn27 N8 121.7(2)
C11 N7 Zn27 N8 -120.6(2)
C3 N7 Zn27 N8 -2.2(2)
C10 N8 Zn27 O26 120.0(2)
C9 N8 Zn27 O26 0.3(3)
C4 N8 Zn27 O26 -122.0(2)
C10 N8 Zn27 O28 -20.8(2)
C9 N8 Zn27 O28 -140.5(2)
C4 N8 Zn27 O28 97.2(2)
C10 N8 Zn27 N7 -141.9(2)
C9 N8 Zn27 N7 98.3(2)
C4 N8 Zn27 N7 -23.9(2)
